data_1556162
loop_
_publ_author_name
'Albertshofer, Klaus'
'Tan, Bin'
'Barbas, 3rd, Carlos F'

_publ_section_title
;
 Asymmetric construction of spirocyclopentenebenzofuranone core structures
 via highly selective phosphine-catalyzed [3 + 2] cycloaddition reactions.
;
_journal_issue 12
_journal_name_full 'Organic letters'
_journal_page_first 2958
_journal_page_last 2961
_journal_paper_doi 10.1021/ol401087a
_journal_volume 15
_journal_year 2013
_chemical_absolute_configuration ad
_chemical_formula_sum 'C24 H22 O6'
_chemical_formula_weight 406.42
_space_group_IT_number 170
_space_group_name_Hall 'P 65'
_space_group_name_H-M_alt 'P 65'
_symmetry_cell_setting hexagonal
_symmetry_space_group_name_H-M 'P 65'
_atom_sites_solution_hydrogens geom
_atom_sites_solution_primary direct
_atom_sites_solution_secondary difmap
_audit_creation_method SHELXL-97
_cell_angle_alpha 90.00
_cell_angle_beta 90.00
_cell_angle_gamma 120.00
_cell_formula_units_Z 6
_cell_length_a 19.1393(3)
_cell_length_b 19.1393(3)
_cell_length_c 10.2697(2)
_cell_measurement_reflns_used 5763
_cell_measurement_temperature 200(2)
_cell_measurement_theta_max 63.79
_cell_measurement_theta_min 2.67
_cell_volume 3257.92(10)
_computing_cell_refinement 'Bruker SAINT'
_computing_data_collection 'Bruker APEX2'
_computing_data_reduction 'Bruker SAINT'
_computing_molecular_graphics 'Bruker SHELXTL'
_computing_publication_material 'Bruker SHELXTL'
_computing_structure_refinement 'SHELXL-97 (Sheldrick, 1997)'
_computing_structure_solution 'SHELXS-97 (Sheldrick, 1990)'
_diffrn_ambient_temperature 200(2)
_diffrn_measured_fraction_theta_full 0.998
_diffrn_measured_fraction_theta_max 0.998
_diffrn_measurement_device_type 'Bruker APEX-II CCD'
_diffrn_measurement_method '\f and \w scans'
_diffrn_radiation_monochromator graphite
_diffrn_radiation_source 'fine-focus sealed tube'
_diffrn_radiation_type CuK\a
_diffrn_radiation_wavelength 1.54178
_diffrn_reflns_av_R_equivalents 0.0441
_diffrn_reflns_av_sigmaI/netI 0.0339
_diffrn_reflns_limit_h_max 22
_diffrn_reflns_limit_h_min -22
_diffrn_reflns_limit_k_max 22
_diffrn_reflns_limit_k_min -22
_diffrn_reflns_limit_l_max 11
_diffrn_reflns_limit_l_min -12
_diffrn_reflns_number 16995
_diffrn_reflns_theta_full 64.34
_diffrn_reflns_theta_max 64.34
_diffrn_reflns_theta_min 2.67
_exptl_absorpt_coefficient_mu 0.736
_exptl_absorpt_correction_T_max 0.9300
_exptl_absorpt_correction_T_min 0.7776
_exptl_absorpt_correction_type multi-scan
_exptl_absorpt_process_details SADABS
_exptl_crystal_colour colourless
_exptl_crystal_density_diffrn 1.243
_exptl_crystal_density_method 'not measured'
_exptl_crystal_description rod
_exptl_crystal_F_000 1284
_exptl_crystal_size_max 0.36
_exptl_crystal_size_mid 0.17
_exptl_crystal_size_min 0.10
_platon_squeeze_details
; 
 SQUEEZE (PLATON, A.Spek) was used to treat diffuse solvent and anion 
 contributions.  Total electron count found = 57/unit cell.
;
_refine_diff_density_max 0.136
_refine_diff_density_min -0.149
_refine_diff_density_rms 0.030
_refine_ls_abs_structure_details 'Flack H D (1983), Acta Cryst. A39, 876-881'
_refine_ls_abs_structure_Flack -0.05(17)
_refine_ls_extinction_method none
_refine_ls_goodness_of_fit_ref 1.064
_refine_ls_hydrogen_treatment constr
_refine_ls_matrix_type full
_refine_ls_number_parameters 271
_refine_ls_number_reflns 3608
_refine_ls_number_restraints 1
_refine_ls_restrained_S_all 1.064
_refine_ls_R_factor_all 0.0381
_refine_ls_R_factor_gt 0.0336
_refine_ls_shift/su_max 0.001
_refine_ls_shift/su_mean 0.000
_refine_ls_structure_factor_coef Fsqd
_refine_ls_weighting_details 'calc w=1/[\s^2^(Fo^2^)+(0.0400P)^2^+0.4000P] where P=(Fo^2^+2Fc^2^)/3'
_refine_ls_weighting_scheme calc
_refine_ls_wR_factor_gt 0.0789
_refine_ls_wR_factor_ref 0.0813
_reflns_number_gt 3301
_reflns_number_total 3608
_reflns_threshold_expression >2sigma(I)
_cod_data_source_file ol401087a_si_003.cif
_cod_data_source_block barbas28
_cod_depositor_comments
;
The following automatic conversions were performed:

data item '_symmetry_cell_setting' value 'Hexagonal' was changed to
'hexagonal' in accordance with the
/home/saulius/struct/COD-crude-data/automatic-downloads/DataCite-retrospective/ACS/depositions/lib/dictionaries/cif_core.dic
dictionary named 'cif_core.dic' version 2.4.2 last updated on
2011-04-26.

Automatic conversion script
Id: cif_fix_values 6909 2019-04-08 15:41:33Z antanas 
;
_cod_original_sg_symbol_H-M P6(5)
_cod_database_code 1556162

loop_
_symmetry_equiv_pos_as_xyz
'x, y, z'
'x-y, x, z+5/6'
'y, -x+y, z+1/6'
'-y, x-y, z+2/3'
'-x+y, -x, z+1/3'
'-x, -y, z+1/2'

loop_
_atom_site_label
_atom_site_type_symbol
_atom_site_fract_x
_atom_site_fract_y
_atom_site_fract_z
_atom_site_U_iso_or_equiv
_atom_site_adp_type
_atom_site_occupancy
_atom_site_symmetry_multiplicity
_atom_site_calc_flag
_atom_site_refinement_flags
O1 O 0.15071(8) 0.94675(8) 0.91540(13) 0.0337(3) Uani 1 1 d .
O2 O 0.26111(8) 1.06336(8) 0.96832(13) 0.0281(3) Uani 1 1 d .
O3 O 0.27313(11) 0.94449(9) 0.33214(14) 0.0484(4) Uani 1 1 d .
O4 O 0.19244(11) 0.99562(9) 0.37850(14) 0.0450(4) Uani 1 1 d .
O5 O 0.32842(8) 0.94073(8) 0.96802(13) 0.0283(3) Uani 1 1 d .
O6 O 0.39205(9) 0.91291(9) 0.80946(15) 0.0404(4) Uani 1 1 d .
C1 C 0.19846(14) 0.67541(12) 0.4719(2) 0.0362(5) Uani 1 1 d .
H1A H 0.1786 0.6219 0.4416 0.043 Uiso 1 1 calc R
C2 C 0.28051(14) 0.72946(13) 0.4763(2) 0.0370(5) Uani 1 1 d .
H2A H 0.3172 0.7130 0.4473 0.044 Uiso 1 1 calc R
C3 C 0.30971(13) 0.80703(12) 0.5223(2) 0.0323(5) Uani 1 1 d .
H3A H 0.3663 0.8430 0.5260 0.039 Uiso 1 1 calc R
C4 C 0.25737(12) 0.83301(11) 0.56308(19) 0.0270(4) Uani 1 1 d .
C5 C 0.28920(12) 0.91846(12) 0.61000(19) 0.0274(4) Uani 1 1 d .
H5A H 0.3483 0.9504 0.5909 0.033 Uiso 1 1 calc R
C6 C 0.27625(11) 0.92507(11) 0.75714(18) 0.0251(4) Uani 1 1 d .
H6A H 0.2230 0.8777 0.7816 0.030 Uiso 1 1 calc R
C7 C 0.26877(12) 1.00268(11) 0.77050(18) 0.0254(4) Uani 1 1 d .
C8 C 0.34662(11) 1.07984(11) 0.79857(19) 0.0246(4) Uani 1 1 d .
C9 C 0.41827(12) 1.12039(11) 0.7296(2) 0.0281(4) Uani 1 1 d .
H9A H 0.4244 1.1001 0.6486 0.034 Uiso 1 1 calc R
C10 C 0.48137(12) 1.19157(11) 0.7813(2) 0.0301(4) Uani 1 1 d .
C11 C 0.55961(14) 1.23726(13) 0.7065(2) 0.0414(5) Uani 1 1 d .
H11A H 0.5974 1.2854 0.7556 0.062 Uiso 1 1 calc R
H11B H 0.5490 1.2534 0.6215 0.062 Uiso 1 1 calc R
H11C H 0.5831 1.2025 0.6938 0.062 Uiso 1 1 calc R
C12 C 0.14580(13) 0.70074(13) 0.5125(2) 0.0365(5) Uani 1 1 d .
H12A H 0.0893 0.6644 0.5094 0.044 Uiso 1 1 calc R
C13 C 0.17477(12) 0.77852(12) 0.5574(2) 0.0332(5) Uani 1 1 d .
H13A H 0.1378 0.7950 0.5848 0.040 Uiso 1 1 calc R
C14 C 0.21782(12) 0.99795(12) 0.88861(19) 0.0261(4) Uani 1 1 d .
C15 C 0.33740(12) 1.11055(11) 0.91406(19) 0.0268(4) Uani 1 1 d .
C16 C 0.39831(12) 1.17991(11) 0.9695(2) 0.0305(4) Uani 1 1 d .
H16A H 0.3915 1.1998 1.0504 0.037 Uiso 1 1 calc R
C17 C 0.47051(13) 1.21918(12) 0.9000(2) 0.0332(5) Uani 1 1 d .
H17A H 0.5141 1.2669 0.9357 0.040 Uiso 1 1 calc R
C18 C 0.23460(11) 1.00468(11) 0.63937(19) 0.0265(4) Uani 1 1 d .
H18A H 0.2065 1.0328 0.6215 0.032 Uiso 1 1 calc R
C19 C 0.24869(11) 0.96227(11) 0.5522(2) 0.0268(4) Uani 1 1 d .
C20 C 0.23907(13) 0.96499(12) 0.4099(2) 0.0353(5) Uani 1 1 d .
C21 C 0.1872(2) 1.00754(17) 0.2400(2) 0.0707(10) Uani 1 1 d .
H21A H 0.1517 1.0301 0.2258 0.106 Uiso 1 1 calc R
H21B H 0.1651 0.9557 0.1948 0.106 Uiso 1 1 calc R
H21C H 0.2411 1.0449 0.2060 0.106 Uiso 1 1 calc R
C22 C 0.33948(12) 0.92528(11) 0.8451(2) 0.0274(4) Uani 1 1 d .
C23 C 0.38605(12) 0.94410(13) 1.0638(2) 0.0339(5) Uani 1 1 d .
H23A H 0.3971 0.8995 1.0476 0.041 Uiso 1 1 calc R
H23B H 0.3625 0.9367 1.1521 0.041 Uiso 1 1 calc R
C24 C 0.46394(13) 1.02340(14) 1.0579(2) 0.0432(6) Uani 1 1 d .
H24A H 0.5016 1.0238 1.1230 0.065 Uiso 1 1 calc R
H24B H 0.4533 1.0675 1.0760 0.065 Uiso 1 1 calc R
H24C H 0.4876 1.0305 0.9709 0.065 Uiso 1 1 calc R

loop_
_atom_site_aniso_label
_atom_site_aniso_U_11
_atom_site_aniso_U_22
_atom_site_aniso_U_33
_atom_site_aniso_U_23
_atom_site_aniso_U_13
_atom_site_aniso_U_12
O1 0.0273(8) 0.0357(8) 0.0344(8) -0.0013(6) 0.0045(6) 0.0129(7)
O2 0.0317(7) 0.0256(7) 0.0285(7) -0.0026(6) 0.0033(6) 0.0155(6)
O3 0.0660(11) 0.0325(9) 0.0334(9) -0.0044(7) 0.0153(8) 0.0147(8)
O4 0.0672(11) 0.0360(8) 0.0272(8) 0.0043(7) -0.0052(7) 0.0222(8)
O5 0.0250(7) 0.0294(7) 0.0314(7) 0.0004(6) -0.0001(6) 0.0142(6)
O6 0.0424(9) 0.0464(9) 0.0457(9) -0.0056(7) 0.0011(7) 0.0321(8)
C1 0.0444(13) 0.0201(10) 0.0366(11) -0.0033(9) 0.0016(10) 0.0105(9)
C2 0.0384(12) 0.0301(11) 0.0464(13) -0.0025(10) 0.0067(10) 0.0200(10)
C3 0.0287(11) 0.0250(11) 0.0375(12) -0.0023(9) 0.0056(9) 0.0092(9)
C4 0.0248(10) 0.0233(10) 0.0292(10) -0.0015(8) 0.0045(8) 0.0092(8)
C5 0.0246(10) 0.0229(10) 0.0312(11) -0.0003(8) 0.0072(8) 0.0092(8)
C6 0.0236(10) 0.0181(9) 0.0303(10) -0.0019(8) 0.0011(8) 0.0079(8)
C7 0.0258(10) 0.0224(9) 0.0282(11) -0.0023(8) 0.0016(8) 0.0121(8)
C8 0.0289(10) 0.0217(9) 0.0264(10) -0.0005(8) -0.0011(8) 0.0151(9)
C9 0.0327(11) 0.0241(10) 0.0300(10) 0.0019(8) 0.0019(9) 0.0161(9)
C10 0.0302(11) 0.0232(10) 0.0372(11) 0.0033(9) 0.0021(9) 0.0136(9)
C11 0.0332(12) 0.0307(12) 0.0491(14) 0.0019(10) 0.0038(10) 0.0075(10)
C12 0.0318(12) 0.0280(11) 0.0404(12) -0.0031(9) 0.0005(9) 0.0079(10)
C13 0.0287(11) 0.0290(11) 0.0376(12) -0.0020(9) 0.0035(9) 0.0112(9)
C14 0.0285(11) 0.0268(10) 0.0277(10) -0.0003(9) -0.0001(8) 0.0172(9)
C15 0.0308(10) 0.0236(9) 0.0303(10) 0.0020(8) 0.0038(9) 0.0168(8)
C16 0.0382(12) 0.0243(10) 0.0309(11) -0.0049(9) -0.0026(9) 0.0172(9)
C17 0.0349(11) 0.0206(10) 0.0433(12) -0.0036(9) -0.0059(10) 0.0131(9)
C18 0.0240(10) 0.0253(10) 0.0293(10) 0.0017(8) 0.0004(8) 0.0116(8)
C19 0.0247(10) 0.0213(10) 0.0276(10) 0.0000(8) 0.0028(8) 0.0064(8)
C20 0.0442(12) 0.0192(10) 0.0279(11) 0.0001(9) 0.0027(10) 0.0049(9)
C21 0.136(3) 0.0457(16) 0.0267(13) 0.0010(11) -0.0186(16) 0.0422(18)
C22 0.0281(10) 0.0191(10) 0.0351(11) -0.0004(8) 0.0031(9) 0.0118(9)
C23 0.0300(11) 0.0356(12) 0.0372(11) 0.0004(10) -0.0067(9) 0.0171(10)
C24 0.0353(12) 0.0390(13) 0.0480(14) -0.0032(11) -0.0118(11) 0.0131(10)

loop_
_atom_type_symbol
_atom_type_description
_atom_type_scat_dispersion_real
_atom_type_scat_dispersion_imag
_atom_type_scat_source
C C 0.0181 0.0091 'International Tables Vol C Tables 4.2.6.8 and 6.1.1.4'
H H 0.0000 0.0000 'International Tables Vol C Tables 4.2.6.8 and 6.1.1.4'
O O 0.0492 0.0322 'International Tables Vol C Tables 4.2.6.8 and 6.1.1.4'

loop_
_geom_angle_atom_site_label_1
_geom_angle_atom_site_label_2
_geom_angle_atom_site_label_3
_geom_angle
C14 O2 C15 108.16(15)
C20 O4 C21 115.0(2)
C22 O5 C23 116.60(16)
C12 C1 C2 118.80(19)
C3 C2 C1 120.8(2)
C2 C3 C4 120.77(19)
C3 C4 C13 118.13(18)
C3 C4 C5 120.78(18)
C13 C4 C5 121.08(17)
C4 C5 C19 115.61(17)
C4 C5 C6 113.95(16)
C19 C5 C6 100.95(15)
C22 C6 C5 115.09(16)
C22 C6 C7 113.46(15)
C5 C6 C7 104.91(15)
C18 C7 C8 111.98(16)
C18 C7 C14 115.99(16)
C8 C7 C14 101.21(15)
C18 C7 C6 101.09(15)
C8 C7 C6 115.47(15)
C14 C7 C6 111.75(15)
C15 C8 C9 120.29(18)
C15 C8 C7 107.94(17)
C9 C8 C7 131.76(18)
C8 C9 C10 118.91(19)
C17 C10 C9 119.00(19)
C17 C10 C11 121.38(19)
C9 C10 C11 119.63(19)
C13 C12 C1 120.5(2)
C12 C13 C4 120.9(2)
O1 C14 O2 121.44(18)
O1 C14 C7 128.54(18)
O2 C14 C7 110.01(16)
C8 C15 C16 122.78(18)
C8 C15 O2 112.66(16)
C16 C15 O2 124.55(17)
C15 C16 C17 116.16(18)
C10 C17 C16 122.81(19)
C19 C18 C7 111.42(17)
C18 C19 C20 125.49(19)
C18 C19 C5 113.00(18)
C20 C19 C5 120.89(18)
O3 C20 O4 124.8(2)
O3 C20 C19 122.9(2)
O4 C20 C19 112.25(19)
O6 C22 O5 124.91(19)
O6 C22 C6 124.57(18)
O5 C22 C6 110.51(16)
O5 C23 C24 111.33(17)

loop_
_geom_bond_atom_site_label_1
_geom_bond_atom_site_label_2
_geom_bond_distance
O1 C14 1.195(2)
O2 C14 1.374(2)
O2 C15 1.393(2)
O3 C20 1.214(3)
O4 C20 1.329(3)
O4 C21 1.452(3)
O5 C22 1.337(2)
O5 C23 1.455(2)
O6 C22 1.200(2)
C1 C12 1.383(3)
C1 C2 1.383(3)
C2 C3 1.382(3)
C3 C4 1.387(3)
C4 C13 1.393(3)
C4 C5 1.511(3)
C5 C19 1.519(3)
C5 C6 1.547(3)
C6 C22 1.508(3)
C6 C7 1.568(3)
C7 C18 1.506(3)
C7 C8 1.511(3)
C7 C14 1.530(3)
C8 C15 1.374(3)
C8 C9 1.386(3)
C9 C10 1.397(3)
C10 C17 1.386(3)
C10 C11 1.513(3)
C12 C13 1.382(3)
C15 C16 1.378(3)
C16 C17 1.395(3)
C18 C19 1.324(3)
C19 C20 1.477(3)
C23 C24 1.506(3)

loop_
_platon_squeeze_void_nr
_platon_squeeze_void_average_x
_platon_squeeze_void_average_y
_platon_squeeze_void_average_z
_platon_squeeze_void_volume
_platon_squeeze_void_count_electrons
1 0.000 0.000 -0.022 157 57
